data_4323550
loop_
_publ_author_name
'Linfeng Chen'
'F. Albert Cotton'
'William A. Wojtczak'

_publ_section_title
;
 Synthesis and Structural Characterization of Compounds Containing the
 [Zr6Cl18H5]3- Cluster Anion. Determination of the Number of Cluster
 Hydrogen Atoms
;
_journal_name_full 'Inorganic Chemistry'
_journal_page_first 4047
_journal_page_last 4054
_journal_paper_doi 10.1021/ic960173i
_journal_volume 36
_journal_year 1997
_chemical_compound_source
;
reduction of ZrCl4 with HSnBu3 followd by addition of [Pr4N]Cl 
;
_chemical_formula_analytical 'not measured'
_chemical_formula_moiety '3(C12 H28 N), Zr6 Cl18 H5'
_chemical_formula_structural '[(C3 H7)4 N]3 [Zr6 Cl18 H5]'
_chemical_formula_sum 'C36 H89 Cl18 N3 Zr6'
_chemical_formula_weight 1749.52
_chemical_melting_point ?
_chemical_name_systematic
; 
 tris(tetrapropylammonium)-dodecakis(\m-chloro)-hexachloro-
 pentahydrido-hexa-zirconium 
;
_space_group_IT_number 229
_symmetry_cell_setting cubic
_symmetry_space_group_name_Hall '-I 4 2 3'
_symmetry_space_group_name_H-M 'I m -3 m'
_atom_sites_solution_hydrogens 'difmap for cluster hydrogen'
_atom_sites_solution_primary direct
_atom_sites_solution_secondary difmap
_audit_creation_method SHELXL
_cell_angle_alpha 90.00
_cell_angle_beta 90.00
_cell_angle_gamma 90.00
_cell_formula_units_Z 2
_cell_length_a 15.093(3)
_cell_length_b 15.093(3)
_cell_length_c 15.093(3)
_cell_measurement_reflns_used 25
_cell_measurement_temperature 213(2)
_cell_measurement_theta_max 18
_cell_measurement_theta_min 16
_cell_volume 3438.2(12)
_computing_cell_refinement 'Enraf-Nonius CAD4 Version 5.0'
_computing_data_collection 'Enraf-Nonius CAD4 Version 5.0'
_computing_data_reduction 'Enraf-Nonius SDP'
_computing_molecular_graphics ORTEP
_computing_structure_refinement 'SHELXL-93 (Sheldrick, 1993)'
_computing_structure_solution 'SHELXS-86 (Sheldrick, 1990)'
_diffrn_ambient_temperature 213(2)
_diffrn_measurement_device 'Enraf-Nonius CAD-4'
_diffrn_measurement_method \w--2\q
_diffrn_radiation_monochromator graphite
_diffrn_radiation_source 'fine-focus sealed tube'
_diffrn_radiation_type 'Mo K\a'
_diffrn_radiation_wavelength 0.71073
_diffrn_reflns_av_R_equivalents 0.0000
_diffrn_reflns_av_sigmaI/netI 0.0422
_diffrn_reflns_limit_h_max 14
_diffrn_reflns_limit_h_min 0
_diffrn_reflns_limit_k_max 21
_diffrn_reflns_limit_k_min 0
_diffrn_reflns_limit_l_max 20
_diffrn_reflns_limit_l_min 0
_diffrn_reflns_number 531
_diffrn_reflns_theta_max 29.96
_diffrn_reflns_theta_min 2.70
_diffrn_standards_decay_% 1.1
_diffrn_standards_interval_count 250
_diffrn_standards_number 3
_exptl_absorpt_coefficient_mu 1.603
_exptl_absorpt_correction_T_max 1.000
_exptl_absorpt_correction_T_min 0.941
_exptl_absorpt_correction_type 'empirical via \y scans'
_exptl_crystal_colour 'dark purple'
_exptl_crystal_density_diffrn 1.690
_exptl_crystal_density_meas ?
_exptl_crystal_F_000 1744
_exptl_crystal_size_max 0.40
_exptl_crystal_size_mid 0.25
_exptl_crystal_size_min 0.12
_refine_diff_density_max 0.531
_refine_diff_density_min -0.795
_refine_diff_density_rms 0.088
_refine_ls_extinction_method none
_refine_ls_goodness_of_fit_all 1.024
_refine_ls_goodness_of_fit_obs 1.227
_refine_ls_hydrogen_treatment 'refall for cluster hydrogen'
_refine_ls_matrix_type full
_refine_ls_number_parameters 39
_refine_ls_number_reflns 531
_refine_ls_number_restraints 0
_refine_ls_restrained_S_all 1.024
_refine_ls_restrained_S_obs 1.227
_refine_ls_R_factor_all 0.0809
_refine_ls_R_factor_obs 0.0432
_refine_ls_shift/esd_max -0.004
_refine_ls_shift/esd_mean 0.001
_refine_ls_structure_factor_coef Fsqd
_refine_ls_weighting_details 'w=1/[\s^2^(Fo^2^)+(0.0385P)^2^+14.0000P] where P=(Fo^2^+2Fc^2^)/3'
_refine_ls_weighting_scheme calc
_refine_ls_wR_factor_all 0.1186
_refine_ls_wR_factor_obs 0.1092
_reflns_number_observed 329
_reflns_number_total 531
_reflns_observed_criterion >2sigma(I)
_cod_data_source_file ic960173i_5.cif
_cod_data_source_block 2b
_cod_depositor_comments
;
The following automatic conversions were performed:

'_chemical_melting_point' value 'not measured' was changed to '?' -
the value is undefined or not given.

'_geom_bond_publ_flag' value
'Y' changed to 'y' according to the built-in table from CIF Core
dictionary named 'cif_core.dic' version 2.4.1 from 2010-06-29 (8
times).

'_geom_angle_publ_flag' value 'Y' changed to 'y' according
to the built-in table from CIF Core dictionary named 'cif_core.dic'
version 2.4.1 from 2010-06-29 (4 times).

Automatic conversion script
Id: cif_fix_values 1715 2011-07-08 13:25:40Z adriana 

The following automatic conversions were performed:

'_exptl_crystal_density_meas' value 'not measured' was changed to '?'
- the value is perceived as not measured.

Automatic conversion script
Id: cif_fix_values 3008 2015-01-20 13:52:24Z robertas 

The following automatic conversions were performed:

'_refine_ls_weighting_scheme' value 'calc
w=1/[\s^2^(Fo^2^)+(0.0385P)^2^+14.0000P] where P=(Fo^2^+2Fc^2^)/3'
was changed to 'calc'. New tag '_refine_ls_weighting_details' was
created. The value of the new tag was set to
'w=1/[\s^2^(Fo^2^)+(0.0385P)^2^+14.0000P] where P=(Fo^2^+2Fc^2^)/3'.

Automatic conversion script
Id: cif_fix_values 3143 2015-03-26 13:38:13Z robertas 
;
_cod_original_cell_volume 3438(1)
_cod_database_code 4323550

loop_
_symmetry_equiv_pos_as_xyz
'x, y, z'
'z, x, y'
'y, z, x'
'x, z, y'
'y, x, z'
'z, y, x'
'x, -y, -z'
'z, -x, -y'
'y, -z, -x'
'x, -z, -y'
'y, -x, -z'
'z, -y, -x'
'-x, y, -z'
'-z, x, -y'
'-y, z, -x'
'-x, z, -y'
'-y, x, -z'
'-z, y, -x'
'-x, -y, z'
'-z, -x, y'
'-y, -z, x'
'-x, -z, y'
'-y, -x, z'
'-z, -y, x'
'x+1/2, y+1/2, z+1/2'
'z+1/2, x+1/2, y+1/2'
'y+1/2, z+1/2, x+1/2'
'x+1/2, z+1/2, y+1/2'
'y+1/2, x+1/2, z+1/2'
'z+1/2, y+1/2, x+1/2'
'x+1/2, -y+1/2, -z+1/2'
'z+1/2, -x+1/2, -y+1/2'
'y+1/2, -z+1/2, -x+1/2'
'x+1/2, -z+1/2, -y+1/2'
'y+1/2, -x+1/2, -z+1/2'
'z+1/2, -y+1/2, -x+1/2'
'-x+1/2, y+1/2, -z+1/2'
'-z+1/2, x+1/2, -y+1/2'
'-y+1/2, z+1/2, -x+1/2'
'-x+1/2, z+1/2, -y+1/2'
'-y+1/2, x+1/2, -z+1/2'
'-z+1/2, y+1/2, -x+1/2'
'-x+1/2, -y+1/2, z+1/2'
'-z+1/2, -x+1/2, y+1/2'
'-y+1/2, -z+1/2, x+1/2'
'-x+1/2, -z+1/2, y+1/2'
'-y+1/2, -x+1/2, z+1/2'
'-z+1/2, -y+1/2, x+1/2'
'-x, -y, -z'
'-z, -x, -y'
'-y, -z, -x'
'-x, -z, -y'
'-y, -x, -z'
'-z, -y, -x'
'-x, y, z'
'-z, x, y'
'-y, z, x'
'-x, z, y'
'-y, x, z'
'-z, y, x'
'x, -y, z'
'z, -x, y'
'y, -z, x'
'x, -z, y'
'y, -x, z'
'z, -y, x'
'x, y, -z'
'z, x, -y'
'y, z, -x'
'x, z, -y'
'y, x, -z'
'z, y, -x'
'-x+1/2, -y+1/2, -z+1/2'
'-z+1/2, -x+1/2, -y+1/2'
'-y+1/2, -z+1/2, -x+1/2'
'-x+1/2, -z+1/2, -y+1/2'
'-y+1/2, -x+1/2, -z+1/2'
'-z+1/2, -y+1/2, -x+1/2'
'-x+1/2, y+1/2, z+1/2'
'-z+1/2, x+1/2, y+1/2'
'-y+1/2, z+1/2, x+1/2'
'-x+1/2, z+1/2, y+1/2'
'-y+1/2, x+1/2, z+1/2'
'-z+1/2, y+1/2, x+1/2'
'x+1/2, -y+1/2, z+1/2'
'z+1/2, -x+1/2, y+1/2'
'y+1/2, -z+1/2, x+1/2'
'x+1/2, -z+1/2, y+1/2'
'y+1/2, -x+1/2, z+1/2'
'z+1/2, -y+1/2, x+1/2'
'x+1/2, y+1/2, -z+1/2'
'z+1/2, x+1/2, -y+1/2'
'y+1/2, z+1/2, -x+1/2'
'x+1/2, z+1/2, -y+1/2'
'y+1/2, x+1/2, -z+1/2'
'z+1/2, y+1/2, -x+1/2'

loop_
_atom_site_aniso_label
_atom_site_aniso_U_11
_atom_site_aniso_U_22
_atom_site_aniso_U_33
_atom_site_aniso_U_23
_atom_site_aniso_U_13
_atom_site_aniso_U_12
Zr1 0.0558(5) 0.0316(6) 0.0558(5) 0.000 0.000 0.000
Cl1 0.0566(9) 0.0566(9) 0.115(2) 0.000 0.000 -0.0246(11)
Cl2 0.124(2) 0.034(2) 0.124(2) 0.000 0.000 0.000
N1 0.057(13) 0.072(9) 0.072(9) 0.000 0.000 0.000
C1 0.090(15) 0.125(22) 0.100(17) 0.013(15) 0.009(14) 0.049(16)
C2 0.150(48) 0.232(51) 0.053(15) 0.035(25) 0.011(19) -0.004(33)
C3 0.371(59) 0.315(61) 0.371(59) -0.144(34) -0.111(70) -0.144(34)

loop_
_atom_site_label
_atom_site_type_symbol
_atom_site_fract_x
_atom_site_fract_y
_atom_site_fract_z
_atom_site_U_iso_or_equiv
_atom_site_thermal_displace_type
_atom_site_occupancy
_atom_site_calc_flag
_atom_site_refinement_flags
_atom_site_disorder_group
Zr1 Zr 0.0000 0.15902(7) 0.0000 0.0477(4) Uani 1 d S .
Cl1 Cl 0.16913(10) 0.16913(10) 0.0000 0.0762(8) Uani 1 d S .
Cl2 Cl 0.0000 0.3239(2) 0.0000 0.0941(13) Uani 1 d S .
N1 N 0.2500 0.5000 0.0000 0.067(6) Uani 0.50 d SP .
C1 C 0.1971(17) 0.5455(18) 0.0722(17) 0.105(9) Uani 0.25 d P .
C2 C 0.2286(32) 0.4081(34) 0.1267(18) 0.145(19) Uani 0.25 d P .
C3 C 0.1877(26) 0.3801(36) 0.1877(26) 0.352(38) Uani 0.50 d SP .

loop_
_atom_type_symbol
_atom_type_description
_atom_type_scat_dispersion_real
_atom_type_scat_dispersion_imag
_atom_type_scat_source
C C 0.0033 0.0016 'International Tables Vol C Tables 4.2.6.8 and 6.1.1.4'
H H 0.0000 0.0000 'International Tables Vol C Tables 4.2.6.8 and 6.1.1.4'
Zr Zr -2.9673 0.5597 'International Tables Vol C Tables 4.2.6.8 and 6.1.1.4'
Cl Cl 0.1484 0.1585 'International Tables Vol C Tables 4.2.6.8 and 6.1.1.4'
N N 0.0061 0.0033 'International Tables Vol C Tables 4.2.6.8 and 6.1.1.4'
H H 0.0000 0.0000 'International Tables Vol C Tables 4.2.6.8 and 6.1.1.4'

loop_
_geom_angle_atom_site_label_1
_geom_angle_atom_site_label_2
_geom_angle_atom_site_label_3
_geom_angle
_geom_angle_site_symmetry_1
_geom_angle_site_symmetry_3
_geom_angle_publ_flag
Cl2 Zr1 Cl1 86.58(4) . 14 ?
Cl2 Zr1 Cl1 86.58(4) . 55 ?
Cl1 Zr1 Cl1 89.796(5) 14 55 ?
Cl2 Zr1 Cl1 86.58(4) . . ?
Cl1 Zr1 Cl1 89.796(5) 14 . ?
Cl1 Zr1 Cl1 173.16(8) 55 . ?
Cl2 Zr1 Cl1 86.58(4) . 2 ?
Cl1 Zr1 Cl1 173.16(8) 14 2 ?
Cl1 Zr1 Cl1 89.796(5) 55 2 ?
Cl1 Zr1 Cl1 89.796(5) . 2 ?
Cl2 Zr1 Zr1 135.0 . 50 ?
Cl1 Zr1 Zr1 48.42(4) 14 50 ?
Cl1 Zr1 Zr1 92.42(3) 55 50 ?
Cl1 Zr1 Zr1 92.42(3) . 50 ?
Cl1 Zr1 Zr1 138.42(4) 2 50 ?
Cl2 Zr1 Zr1 135.0 . 51 ?
Cl1 Zr1 Zr1 92.42(3) 14 51 ?
Cl1 Zr1 Zr1 48.42(4) 55 51 ?
Cl1 Zr1 Zr1 138.42(4) . 51 ?
Cl1 Zr1 Zr1 92.42(3) 2 51 ?
Zr1 Zr1 Zr1 60.0 50 51 y
Cl2 Zr1 Zr1 135.0 . 3 ?
Cl1 Zr1 Zr1 92.42(3) 14 3 ?
Cl1 Zr1 Zr1 138.42(4) 55 3 ?
Cl1 Zr1 Zr1 48.42(4) . 3 ?
Cl1 Zr1 Zr1 92.42(3) 2 3 ?
Zr1 Zr1 Zr1 60.0 50 3 y
Zr1 Zr1 Zr1 90.0 51 3 y
Zr1 Cl1 Zr1 83.16(8) . 3 y
C1 N1 C1 68.0(23) . 82_554 ?
C1 N1 C1 106.1(10) . 40 ?
C1 N1 C1 53.9(21) 82_554 40 ?
C1 N1 C1 91.9(19) . 67 ?
C1 N1 C1 106.1(10) 82_554 67 ?
C1 N1 C1 68.0(23) 40 67 ?
C1 N1 C1 116.4(22) . 7_565 ?
C1 N1 C1 158.4(19) 82_554 7_565 ?
C1 N1 C1 106.1(10) 40 7_565 ?
C1 N1 C1 53.9(21) 67 7_565 ?
C1 N1 C1 53.9(21) . 61_565 ?
C1 N1 C1 106.1(10) 82_554 61_565 ?
C1 N1 C1 158.4(19) 40 61_565 ?
C1 N1 C1 116.4(22) 67 61_565 ?
C1 N1 C1 91.9(19) 7_565 61_565 ?
C1 N1 C1 158.4(19) . 76 ?
C1 N1 C1 116.4(22) 82_554 76 ?
C1 N1 C1 91.9(19) 40 76 ?
C1 N1 C1 106.1(10) 67 76 ?
C1 N1 C1 68.0(23) 7_565 76 ?
C1 N1 C1 106.1(10) 61_565 76 ?
C1 N1 C1 106.1(10) . 46_554 ?
C1 N1 C1 91.9(19) 82_554 46_554 ?
C1 N1 C1 116.4(22) 40 46_554 ?
C1 N1 C1 158.3(19) 67 46_554 ?
C1 N1 C1 106.1(10) 7_565 46_554 ?
C1 N1 C1 68.0(23) 61_565 46_554 ?
C1 N1 C1 53.9(21) 76 46_554 ?
C2 C1 C1 126.3(27) 61_565 61_565 ?
C2 C1 N1 123.9(28) 61_565 . ?
C1 C1 N1 63.0(11) 61_565 . ?
C2 C1 C2 34.8(35) 61_565 40 ?
C1 C1 C2 136.6(17) 61_565 40 ?
N1 C1 C2 96.1(22) . 40 ?
C2 C1 C1 69.2(23) 61_565 82_554 ?
C1 C1 C1 103.7(11) 61_565 82_554 ?
N1 C1 C1 56.0(12) . 82_554 ?
C2 C1 C1 40.9(16) 40 82_554 ?
C2 C2 C1 102.0(31) 76 61_565 ?
C2 C2 C3 124.4(51) 76 . ?
C1 C2 C3 122.9(61) 61_565 . ?
C2 C2 C1 43.2(22) 76 46_554 ?
C1 C2 C1 69.9(22) 61_565 46_554 ?
C3 C2 C1 166.4(64) . 46_554 ?
C2 C2 C3 30.6(25) 76 74 ?
C1 C2 C3 132.3(26) 61_565 74 ?
C3 C2 C3 96.6(69) . 74 ?
C1 C2 C3 70.0(17) 46_554 74 ?
C2 C3 C2 132.9(96) . 6 ?
C2 C3 C2 156.9(68) . 75 ?
C2 C3 C2 25.0(32) 6 75 ?
C2 C3 C2 25.0(32) . 76 ?
C2 C3 C2 156.9(68) 6 76 ?
C2 C3 C2 170.1(34) 75 76 ?

loop_
_geom_bond_atom_site_label_1
_geom_bond_atom_site_label_2
_geom_bond_distance
_geom_bond_site_symmetry_2
_geom_bond_publ_flag
Zr1 Cl2 2.488(3) . y
Zr1 Cl1 2.557(2) 14 y
Zr1 Cl1 2.557(2) 55 y
Zr1 Cl1 2.557(2) . y
Zr1 Cl1 2.557(2) 2 y
Zr1 Zr1 3.394(2) 50 y
Zr1 Zr1 3.394(2) 51 y
Zr1 Zr1 3.394(2) 3 y
Cl1 Zr1 2.557(2) 3 ?
N1 C1 1.52(2) . ?
N1 C1 1.52(2) 82_554 ?
N1 C1 1.52(2) 40 ?
N1 C1 1.52(2) 67 ?
N1 C1 1.52(2) 7_565 ?
N1 C1 1.52(2) 61_565 ?
N1 C1 1.52(2) 76 ?
N1 C1 1.52(2) 46_554 ?
C1 C2 1.18(4) 61_565 ?
C1 C1 1.37(6) 61_565 ?
C1 C2 1.69(5) 40 ?
C1 C1 1.70(5) 82_554 ?
C2 C2 0.98(9) 76 ?
C2 C1 1.18(4) 61_565 ?
C2 C3 1.19(4) . ?
C2 C1 1.69(5) 46_554 ?
C2 C3 1.92(5) 74 ?
C3 C2 1.19(4) 6 ?
C3 C2 1.92(5) 75 ?
C3 C2 1.92(5) 76 ?
